data_2235657
loop_
_publ_author_name
'Zhang, Zhao-Po'
'Wu, Wei-Na'

_publ_section_title
;
 Di-<i>tert</i>-butyl 3,5-dimethyl-1<i>H</i>-pyrrole-2,4-dicarboxylate
;
_journal_coeditor_code VM2177
_journal_issue 7
_journal_name_full 'Acta Crystallographica Section E'
_journal_page_first o2133
_journal_paper_doi 10.1107/S1600536812026700
_journal_volume 68
_journal_year 2012
_chemical_formula_iupac 'C16 H25 N O4'
_chemical_formula_moiety 'C16 H25 N O4'
_chemical_formula_sum 'C16 H25 N O4'
_chemical_formula_weight 295.37
_chemical_name_systematic
;
Di-<i>tert</i>-butyl 3,5-dimethyl-1<i>H</i>-pyrrole-2,4-dicarboxylate
;
_space_group_IT_number 2
_symmetry_cell_setting triclinic
_symmetry_space_group_name_Hall '-P 1'
_symmetry_space_group_name_H-M 'P -1'
_atom_sites_solution_hydrogens geom
_atom_sites_solution_primary direct
_atom_sites_solution_secondary difmap
_audit_creation_method SHELXL-97
_cell_angle_alpha 103.956(4)
_cell_angle_beta 90.078(3)
_cell_angle_gamma 104.804(3)
_cell_formula_units_Z 2
_cell_length_a 5.8976(10)
_cell_length_b 11.511(2)
_cell_length_c 13.460(2)
_cell_measurement_reflns_used 771
_cell_measurement_temperature 296(2)
_cell_measurement_theta_max 20.46
_cell_measurement_theta_min 3.22
_cell_volume 855.4(2)
_computing_cell_refinement '<i>SAINT</i> (Bruker, 2007)'
_computing_data_collection '<i>APEX2</i> (Bruker, 2007)'
_computing_data_reduction '<i>SAINT</i> (Bruker, 2007)'
_computing_molecular_graphics '<i>SHELXTL</i> (Sheldrick, 2008)'
_computing_publication_material '<i>SHELXTL</i> (Sheldrick, 2008)'
_computing_structure_refinement '<i>SHELXL97</i> (Sheldrick, 2008)'
_computing_structure_solution '<i>SHELXS97</i> (Sheldrick, 2008)'
_diffrn_ambient_temperature 296(2)
_diffrn_measured_fraction_theta_full 0.993
_diffrn_measured_fraction_theta_max 0.993
_diffrn_measurement_device_type 'Bruker SMART CCD'
_diffrn_measurement_method '\f and \w scans'
_diffrn_radiation_monochromator graphite
_diffrn_radiation_source 'fine-focus sealed tube'
_diffrn_radiation_type MoK\a
_diffrn_radiation_wavelength 0.71073
_diffrn_reflns_av_R_equivalents 0.0233
_diffrn_reflns_av_sigmaI/netI 0.0530
_diffrn_reflns_limit_h_max 6
_diffrn_reflns_limit_h_min -6
_diffrn_reflns_limit_k_max 13
_diffrn_reflns_limit_k_min -13
_diffrn_reflns_limit_l_max 13
_diffrn_reflns_limit_l_min -16
_diffrn_reflns_number 4496
_diffrn_reflns_theta_full 25.01
_diffrn_reflns_theta_max 25.01
_diffrn_reflns_theta_min 1.89
_exptl_absorpt_coefficient_mu 0.082
_exptl_absorpt_correction_T_max 0.9871
_exptl_absorpt_correction_T_min 0.9831
_exptl_absorpt_correction_type multi-scan
_exptl_absorpt_process_details '(<i>SADABS</i>; Bruker, 2007)'
_exptl_crystal_colour colorless
_exptl_crystal_density_diffrn 1.147
_exptl_crystal_density_method 'not measured'
_exptl_crystal_description plate
_exptl_crystal_F_000 320
_exptl_crystal_size_max 0.21
_exptl_crystal_size_mid 0.19
_exptl_crystal_size_min 0.16
_refine_diff_density_max 0.265
_refine_diff_density_min -0.206
_refine_ls_extinction_method none
_refine_ls_goodness_of_fit_ref 1.038
_refine_ls_hydrogen_treatment mixed
_refine_ls_matrix_type full
_refine_ls_number_parameters 191
_refine_ls_number_reflns 2989
_refine_ls_number_restraints 0
_refine_ls_restrained_S_all 1.038
_refine_ls_R_factor_all 0.1053
_refine_ls_R_factor_gt 0.0582
_refine_ls_shift/su_max 0.000
_refine_ls_shift/su_mean 0.000
_refine_ls_structure_factor_coef Fsqd
_refine_ls_weighting_details 'calc w=1/[\s^2^(Fo^2^)+(0.0557P)^2^+0.2020P] where P=(Fo^2^+2Fc^2^)/3'
_refine_ls_weighting_scheme calc
_refine_ls_wR_factor_gt 0.1294
_refine_ls_wR_factor_ref 0.1499
_reflns_number_gt 1704
_reflns_number_total 2989
_reflns_threshold_expression I>2sigma(I)
_cod_data_source_file vm2177.cif
_cod_data_source_block I
_cod_original_cell_volume 855.5(3)
_cod_database_code 2235657
_cod_database_fobs_code 2235657

loop_
_symmetry_equiv_pos_as_xyz
'x, y, z'
'-x, -y, -z'

loop_
_atom_site_type_symbol
_atom_site_label
_atom_site_fract_x
_atom_site_fract_y
_atom_site_fract_z
_atom_site_U_iso_or_equiv
_atom_site_adp_type
_atom_site_calc_flag
_atom_site_refinement_flags
_atom_site_occupancy
_atom_site_symmetry_multiplicity
C C1 -0.2311(4) 0.1845(2) -0.08222(19) 0.0471(7) Uani d . 1 1
C C2 -0.1610(4) 0.2579(2) -0.14921(19) 0.0476(7) Uani d . 1 1
C C3 -0.3401(5) 0.2180(2) -0.23018(19) 0.0478(7) Uani d . 1 1
C C4 -0.5147(5) 0.1215(2) -0.2090(2) 0.0484(7) Uani d . 1 1
C C5 0.0637(5) 0.3586(3) -0.1403(2) 0.0673(9) Uani d . 1 1
H H5A 0.1527 0.3670 -0.0781 0.101 Uiso calc R 1 1
H H5B 0.0276 0.4356 -0.1393 0.101 Uiso calc R 1 1
H H5C 0.1540 0.3375 -0.1980 0.101 Uiso calc R 1 1
C C6 -0.7463(5) 0.0472(3) -0.2626(2) 0.0691(9) Uani d . 1 1
H H6A -0.8212 -0.0121 -0.2255 0.104 Uiso calc R 1 1
H H6B -0.7229 0.0045 -0.3308 0.104 Uiso calc R 1 1
H H6C -0.8440 0.1015 -0.2660 0.104 Uiso calc R 1 1
C C7 -0.1316(4) 0.1787(2) 0.0145(2) 0.0479(7) Uani d . 1 1
C C8 0.1962(5) 0.2870(3) 0.1451(2) 0.0537(7) Uani d . 1 1
C C9 0.2769(5) 0.1727(3) 0.1469(2) 0.0726(9) Uani d . 1 1
H H9A 0.3721 0.1553 0.0903 0.109 Uiso calc R 1 1
H H9B 0.1424 0.1032 0.1415 0.109 Uiso calc R 1 1
H H9C 0.3674 0.1870 0.2101 0.109 Uiso calc R 1 1
C C10 0.0441(5) 0.3201(3) 0.2315(2) 0.0693(9) Uani d . 1 1
H H10A -0.0005 0.3935 0.2274 0.104 Uiso calc R 1 1
H H10B 0.1301 0.3351 0.2960 0.104 Uiso calc R 1 1
H H10C -0.0944 0.2529 0.2263 0.104 Uiso calc R 1 1
C C11 0.4029(6) 0.3960(3) 0.1429(3) 0.0819(10) Uani d . 1 1
H H11A 0.3469 0.4670 0.1417 0.123 Uiso calc R 1 1
H H11B 0.4861 0.3754 0.0827 0.123 Uiso calc R 1 1
H H11C 0.5067 0.4147 0.2030 0.123 Uiso calc R 1 1
C C12 -0.3408(5) 0.2728(3) -0.3174(2) 0.0549(7) Uani d . 1 1
C C13 -0.5671(6) 0.2464(3) -0.4787(2) 0.0673(9) Uani d . 1 1
C C14 -0.3574(7) 0.2685(4) -0.5428(3) 0.1043(13) Uani d . 1 1
H H14A -0.3103 0.1930 -0.5657 0.156 Uiso calc R 1 1
H H14B -0.2298 0.3317 -0.5022 0.156 Uiso calc R 1 1
H H14C -0.3990 0.2948 -0.6012 0.156 Uiso calc R 1 1
C C15 -0.6498(7) 0.3616(4) -0.4426(3) 0.1023(13) Uani d . 1 1
H H15A -0.7827 0.3448 -0.4023 0.153 Uiso calc R 1 1
H H15B -0.6943 0.3873 -0.5009 0.153 Uiso calc R 1 1
H H15C -0.5252 0.4265 -0.4017 0.153 Uiso calc R 1 1
C C16 -0.7630(8) 0.1391(4) -0.5360(3) 0.1329(19) Uani d . 1 1
H H16A -0.8932 0.1267 -0.4935 0.199 Uiso calc R 1 1
H H16B -0.7085 0.0654 -0.5536 0.199 Uiso calc R 1 1
H H16C -0.8123 0.1567 -0.5976 0.199 Uiso calc R 1 1
N N1 -0.4459(4) 0.10303(19) -0.12068(16) 0.0492(6) Uani d . 1 1
H H1A -0.526(2) 0.0471(17) -0.0913(9) 0.059 Uiso . . 1 1
O O1 -0.2209(3) 0.10146(17) 0.06093(14) 0.0565(5) Uani d . 1 1
O O2 0.0654(3) 0.26788(16) 0.04613(13) 0.0594(6) Uani d . 1 1
O O3 -0.2064(4) 0.3672(2) -0.32547(15) 0.0789(7) Uani d . 1 1
O O4 -0.5120(4) 0.20430(18) -0.38930(14) 0.0728(7) Uani d . 1 1

loop_
_atom_site_aniso_label
_atom_site_aniso_U_11
_atom_site_aniso_U_22
_atom_site_aniso_U_33
_atom_site_aniso_U_12
_atom_site_aniso_U_13
_atom_site_aniso_U_23
C1 0.0392(15) 0.0471(16) 0.0494(16) 0.0026(13) -0.0034(13) 0.0109(13)
C2 0.0431(16) 0.0459(16) 0.0501(16) 0.0040(13) 0.0011(13) 0.0133(13)
C3 0.0487(17) 0.0433(15) 0.0484(16) 0.0059(13) -0.0017(13) 0.0123(12)
C4 0.0481(17) 0.0447(16) 0.0490(16) 0.0062(13) -0.0060(13) 0.0117(13)
C5 0.0580(19) 0.069(2) 0.066(2) -0.0086(16) -0.0064(16) 0.0271(16)
C6 0.062(2) 0.065(2) 0.068(2) -0.0084(16) -0.0152(16) 0.0191(16)
C7 0.0364(15) 0.0501(16) 0.0511(16) 0.0022(13) -0.0015(13) 0.0109(14)
C8 0.0435(16) 0.0598(18) 0.0503(17) 0.0019(14) -0.0090(13) 0.0121(14)
C9 0.056(2) 0.088(2) 0.078(2) 0.0266(18) -0.0060(16) 0.0190(18)
C10 0.068(2) 0.070(2) 0.064(2) 0.0160(17) 0.0038(17) 0.0075(16)
C11 0.058(2) 0.089(2) 0.079(2) -0.0151(18) -0.0104(17) 0.0205(18)
C12 0.0551(18) 0.0514(18) 0.0541(17) 0.0048(15) -0.0033(15) 0.0152(14)
C13 0.067(2) 0.075(2) 0.0572(19) 0.0036(17) -0.0113(17) 0.0290(16)
C14 0.103(3) 0.154(4) 0.063(2) 0.040(3) 0.009(2) 0.033(2)
C15 0.105(3) 0.133(4) 0.092(3) 0.050(3) 0.004(2) 0.050(2)
C16 0.137(4) 0.125(3) 0.107(3) -0.041(3) -0.073(3) 0.053(3)
N1 0.0457(14) 0.0490(13) 0.0491(13) 0.0005(11) -0.0029(11) 0.0181(11)
O1 0.0495(12) 0.0582(12) 0.0572(12) -0.0030(9) -0.0060(9) 0.0240(10)
O2 0.0486(12) 0.0636(13) 0.0566(12) -0.0083(10) -0.0105(9) 0.0220(9)
O3 0.0853(16) 0.0726(15) 0.0676(14) -0.0133(13) -0.0132(12) 0.0327(11)
O4 0.0795(15) 0.0684(14) 0.0620(13) -0.0075(11) -0.0240(11) 0.0292(11)

loop_
_atom_type_symbol
_atom_type_description
_atom_type_scat_dispersion_real
_atom_type_scat_dispersion_imag
_atom_type_scat_source
C C 0.0033 0.0016 'International Tables Vol C Tables 4.2.6.8 and 6.1.1.4'
H H 0.0000 0.0000 'International Tables Vol C Tables 4.2.6.8 and 6.1.1.4'
N N 0.0061 0.0033 'International Tables Vol C Tables 4.2.6.8 and 6.1.1.4'
O O 0.0106 0.0060 'International Tables Vol C Tables 4.2.6.8 and 6.1.1.4'

loop_
_geom_angle_atom_site_label_1
_geom_angle_atom_site_label_2
_geom_angle_atom_site_label_3
_geom_angle
C2 C1 N1 107.7(2)
C2 C1 C7 134.1(2)
N1 C1 C7 118.2(2)
C1 C2 C3 106.5(2)
C1 C2 C5 126.9(2)
C3 C2 C5 126.6(2)
C4 C3 C2 107.8(2)
C4 C3 C12 127.0(2)
C2 C3 C12 125.2(2)
N1 C4 C3 107.2(2)
N1 C4 C6 120.3(2)
C3 C4 C6 132.5(2)
C2 C5 H5A 109.5
C2 C5 H5B 109.5
H5A C5 H5B 109.5
C2 C5 H5C 109.5
H5A C5 H5C 109.5
H5B C5 H5C 109.5
C4 C6 H6A 109.5
C4 C6 H6B 109.5
H6A C6 H6B 109.5
C4 C6 H6C 109.5
H6A C6 H6C 109.5
H6B C6 H6C 109.5
O1 C7 O2 124.6(2)
O1 C7 C1 123.5(2)
O2 C7 C1 111.9(2)
O2 C8 C10 109.2(2)
O2 C8 C9 109.9(2)
C10 C8 C9 112.8(2)
O2 C8 C11 101.8(2)
C10 C8 C11 111.4(2)
C9 C8 C11 111.2(3)
C8 C9 H9A 109.5
C8 C9 H9B 109.5
H9A C9 H9B 109.5
C8 C9 H9C 109.5
H9A C9 H9C 109.5
H9B C9 H9C 109.5
C8 C10 H10A 109.5
C8 C10 H10B 109.5
H10A C10 H10B 109.5
C8 C10 H10C 109.5
H10A C10 H10C 109.5
H10B C10 H10C 109.5
C8 C11 H11A 109.5
C8 C11 H11B 109.5
H11A C11 H11B 109.5
C8 C11 H11C 109.5
H11A C11 H11C 109.5
H11B C11 H11C 109.5
O3 C12 O4 123.1(3)
O3 C12 C3 125.1(3)
O4 C12 C3 111.8(2)
O4 C13 C15 108.9(3)
O4 C13 C16 102.4(2)
C15 C13 C16 111.3(3)
O4 C13 C14 111.3(3)
C15 C13 C14 111.4(3)
C16 C13 C14 111.2(3)
C13 C14 H14A 109.5
C13 C14 H14B 109.5
H14A C14 H14B 109.5
C13 C14 H14C 109.5
H14A C14 H14C 109.5
H14B C14 H14C 109.5
C13 C15 H15A 109.5
C13 C15 H15B 109.5
H15A C15 H15B 109.5
C13 C15 H15C 109.5
H15A C15 H15C 109.5
H15B C15 H15C 109.5
C13 C16 H16A 109.5
C13 C16 H16B 109.5
H16A C16 H16B 109.5
C13 C16 H16C 109.5
H16A C16 H16C 109.5
H16B C16 H16C 109.5
C4 N1 C1 110.9(2)
C4 N1 H1A 124.5(8)
C1 N1 H1A 124.6(8)
C7 O2 C8 122.9(2)
C12 O4 C13 122.3(2)

loop_
_geom_bond_atom_site_label_1
_geom_bond_atom_site_label_2
_geom_bond_distance
C1 C2 1.375(3)
C1 N1 1.381(3)
C1 C7 1.450(4)
C2 C3 1.422(3)
C2 C5 1.504(3)
C3 C4 1.394(3)
C3 C12 1.462(4)
C4 N1 1.337(3)
C4 C6 1.490(3)
C5 H5A 0.9600
C5 H5B 0.9600
C5 H5C 0.9600
C6 H6A 0.9600
C6 H6B 0.9600
C6 H6C 0.9600
C7 O1 1.220(3)
C7 O2 1.328(3)
C8 O2 1.479(3)
C8 C10 1.506(4)
C8 C9 1.514(4)
C8 C11 1.516(4)
C9 H9A 0.9600
C9 H9B 0.9600
C9 H9C 0.9600
C10 H10A 0.9600
C10 H10B 0.9600
C10 H10C 0.9600
C11 H11A 0.9600
C11 H11B 0.9600
C11 H11C 0.9600
C12 O3 1.200(3)
C12 O4 1.342(3)
C13 O4 1.466(3)
C13 C15 1.502(5)
C13 C16 1.505(4)
C13 C14 1.512(5)
C14 H14A 0.9600
C14 H14B 0.9600
C14 H14C 0.9600
C15 H15A 0.9600
C15 H15B 0.9600
C15 H15C 0.9600
C16 H16A 0.9600
C16 H16B 0.9600
C16 H16C 0.9600
N1 H1A 0.873(17)

loop_
_geom_hbond_atom_site_label_D
_geom_hbond_atom_site_label_H
_geom_hbond_atom_site_label_A
_geom_hbond_site_symmetry_A
_geom_hbond_distance_DH
_geom_hbond_distance_HA
_geom_hbond_distance_DA
_geom_hbond_angle_DHA
N1 H1A O1 2_455 0.873(17) 2.087(18) 2.933(3) 163.2(12)

loop_
_geom_torsion_atom_site_label_1
_geom_torsion_atom_site_label_2
_geom_torsion_atom_site_label_3
_geom_torsion_atom_site_label_4
_geom_torsion
N1 C1 C2 C3 -0.3(3)
C7 C1 C2 C3 -179.0(3)
N1 C1 C2 C5 -178.9(2)
C7 C1 C2 C5 2.5(5)
C1 C2 C3 C4 0.4(3)
C5 C2 C3 C4 179.0(3)
C1 C2 C3 C12 178.5(3)
C5 C2 C3 C12 -3.0(4)
C2 C3 C4 N1 -0.3(3)
C12 C3 C4 N1 -178.3(3)
C2 C3 C4 C6 177.1(3)
C12 C3 C4 C6 -0.9(5)
C2 C1 C7 O1 -177.3(3)
N1 C1 C7 O1 4.1(4)
C2 C1 C7 O2 3.3(4)
N1 C1 C7 O2 -175.2(2)
C4 C3 C12 O3 168.0(3)
C2 C3 C12 O3 -9.7(5)
C4 C3 C12 O4 -12.0(4)
C2 C3 C12 O4 170.3(2)
C3 C4 N1 C1 0.2(3)
C6 C4 N1 C1 -177.7(2)
C2 C1 N1 C4 0.1(3)
C7 C1 N1 C4 179.0(2)
O1 C7 O2 C8 -2.5(4)
C1 C7 O2 C8 176.8(2)
C10 C8 O2 C7 -63.0(3)
C9 C8 O2 C7 61.2(3)
C11 C8 O2 C7 179.2(2)
O3 C12 O4 C13 -7.2(5)
C3 C12 O4 C13 172.8(3)
C15 C13 O4 C12 -63.2(4)
C16 C13 O4 C12 178.9(3)
C14 C13 O4 C12 60.0(4)

loop_
_cod_related_entry_id
_cod_related_entry_database
_cod_related_entry_code
1 ChemSpider 21373993
